data_7711748
loop_
_publ_author_name
'Roy, Soumalya'
'Shukla, Pooja'
'Ahmed, Naushad'
'Du, Ming-Hao'
'Tarannum, Ibtesham'
'Kong, Xiang-Jian'
'Gupta, Tulika'
'Singh, Saurabh Kumar Kumar'
'Das, Sourav'

_publ_section_title
;
 Interplay between anisotropy and magnetic exchange to modulate magnetic
 relaxation behaviors of phenoxo bridged Dy2 dimers with axial
 \b-diketonate co-ligands
;
_journal_name_full 'Dalton Transactions'
_journal_paper_doi 10.1039/D2DT03117E
_journal_year 2022
_chemical_formula_moiety 'C57 H75 Dy2 N5 O11'
_chemical_formula_sum 'C57 H75 Dy2 N5 O11'
_chemical_formula_weight 1331.22
_space_group_crystal_system monoclinic
_space_group_IT_number 14
_space_group_name_Hall '-P 2yn'
_space_group_name_H-M_alt 'P 1 21/n 1'
_atom_sites_solution_hydrogens geom
_atom_sites_solution_primary iterative
_audit_creation_date 2022-10-18
_audit_creation_method
;
Olex2 1.2
(compiled 2018.05.29 svn.r3508 for OlexSys, GUI svn.r5506)
;
_audit_update_record
;
2022-11-06 deposited with the CCDC.	2022-11-10 downloaded from the CCDC.
;
_cell_angle_alpha 90
_cell_angle_beta 97.401(3)
_cell_angle_gamma 90
_cell_formula_units_Z 4
_cell_length_a 13.2636(18)
_cell_length_b 35.219(5)
_cell_length_c 13.709(2)
_cell_measurement_reflns_used 9046
_cell_measurement_temperature 150(2)
_cell_measurement_theta_max 28.34
_cell_measurement_theta_min 2.29
_cell_volume 6350.5(16)
_computing_cell_refinement 'Bruker SAINT'
_computing_data_collection 'Bruker APEX2'
_computing_data_reduction 'Bruker SAINT'
_computing_molecular_graphics 'Olex2 (Dolomanov et al., 2009)'
_computing_publication_material 'Olex2 (Dolomanov et al., 2009)'
_computing_structure_refinement 'ShelXL (Sheldrick, 2015)'
_computing_structure_solution 'olex2.solve (Bourhis et al., 2015)'
_diffrn_ambient_temperature 150.01
_diffrn_measured_fraction_theta_full 0.991
_diffrn_measured_fraction_theta_max 0.991
_diffrn_measurement_device_type 'Bruker APEX-II CCD'
_diffrn_measurement_method '\f and \w scans'
_diffrn_radiation_type MoK\a
_diffrn_radiation_wavelength 0.71073
_diffrn_reflns_av_R_equivalents 0.0422
_diffrn_reflns_av_unetI/netI 0.0322
_diffrn_reflns_Laue_measured_fraction_full 0.991
_diffrn_reflns_Laue_measured_fraction_max 0.991
_diffrn_reflns_limit_h_max 16
_diffrn_reflns_limit_h_min -16
_diffrn_reflns_limit_k_max 42
_diffrn_reflns_limit_k_min -40
_diffrn_reflns_limit_l_max 16
_diffrn_reflns_limit_l_min -16
_diffrn_reflns_number 57384
_diffrn_reflns_point_group_measured_fraction_full 0.991
_diffrn_reflns_point_group_measured_fraction_max 0.991
_diffrn_reflns_theta_full 25.242
_diffrn_reflns_theta_max 25.499
_diffrn_reflns_theta_min 2.320
_exptl_absorpt_coefficient_mu 2.391
_exptl_absorpt_correction_T_max 0.7457
_exptl_absorpt_correction_T_min 0.4050
_exptl_absorpt_correction_type multi-scan
_exptl_absorpt_process_details
'SADABS-2016/2 (Bruker,2016/2) was used for absorption correction. wR2(int) was 0.1122 before and 0.0622 after correction. The Ratio of minimum to maximum transmission is 0.5431. The \l/2 correction factor is Not present.'
_exptl_crystal_colour 'clear yellow'
_exptl_crystal_colour_lustre clear
_exptl_crystal_colour_primary yellow
_exptl_crystal_density_diffrn 1.392
_exptl_crystal_description block
_exptl_crystal_F_000 2688
_exptl_crystal_size_max 0.046
_exptl_crystal_size_mid 0.037
_exptl_crystal_size_min 0.024
_refine_diff_density_max 1.972
_refine_diff_density_min -1.749
_refine_diff_density_rms 0.134
_refine_ls_extinction_method none
_refine_ls_goodness_of_fit_ref 1.210
_refine_ls_hydrogen_treatment constr
_refine_ls_matrix_type full
_refine_ls_number_parameters 676
_refine_ls_number_reflns 11725
_refine_ls_number_restraints 244
_refine_ls_restrained_S_all 1.221
_refine_ls_R_factor_all 0.0608
_refine_ls_R_factor_gt 0.0571
_refine_ls_shift/su_max 0.001
_refine_ls_shift/su_mean 0.000
_refine_ls_structure_factor_coef Fsqd
_refine_ls_weighting_details 'w=1/[\s^2^(Fo^2^)+(0.0001P)^2^+59.0393P] where P=(Fo^2^+2Fc^2^)/3'
_refine_ls_weighting_scheme calc
_refine_ls_wR_factor_gt 0.1226
_refine_ls_wR_factor_ref 0.1250
_reflns_Friedel_coverage 0.000
_reflns_number_gt 10877
_reflns_number_total 11725
_reflns_threshold_expression 'I > 2\s(I)'
_cod_data_source_file d2dt03117e2.cif
_cod_data_source_block Compound_03
_cod_original_cell_volume 6350.7(16)
_cod_database_code 7711748
_shelx_shelxl_version_number 2018/1
_shelx_space_group_comment
;
The symmetry employed for this shelxl refinement is uniquely defined
by the following loop, which should always be used as a source of
symmetry information in preference to the above space-group names.
They are only intended as comments.
;
_olex2_refinement_description
;
1. Fixed Uiso
 At 1.2 times of:
  All C(H) groups
 At 1.5 times of:
  All C(H,H,H) groups
2. Restrained distances
 C50-C48
 1.52 with sigma of 0.02
 C50-C47
 1.52 with sigma of 0.02
3. Rigid bond restraints
 C48, C50, C49, C47
 with sigma for 1-2 distances of 0.02 and sigma for 1-3 distances of 0.02
 C56, C57, C54, C55, C53, C52, C51, C50, C48, C47, C49
 with sigma for 1-2 distances of 0.01 and sigma for 1-3 distances of 0.01
 C36, C38, C37, C39, C41, C42, C43, C46, C44, C45, C40
 with sigma for 1-2 distances of 0.01 and sigma for 1-3 distances of 0.01
 C37, C36, C39, C38
 with sigma for 1-2 distances of 0.01 and sigma for 1-3 distances of 0.01
4. Uiso/Uaniso restraints and constraints
C50 \\sim C47 \\sim C48 \\sim C49: within 2A with sigma of 0.02 and sigma for
terminal atoms of 0.04
C53 \\sim C54 \\sim C57 \\sim C55 \\sim C56 \\sim C52 \\sim C51 \\sim C50 \\sim
C47 \\sim C48 \\sim C49: within 2A with sigma of 0.01 and sigma for terminal
atoms of 0.02
C36 \\sim C37 \\sim C38 \\sim C39 \\sim C40 \\sim C41 \\sim C42 \\sim C43 \\sim
C46 \\sim C44 \\sim C45: within 2A with sigma of 0.01 and sigma for terminal
atoms of 0.02
C36 \\sim C37 \\sim C39 \\sim C38: within 2A with sigma of 0.01 and sigma for
terminal atoms of 0.02
Uanis(C50) \\sim Ueq, Uanis(C47) \\sim Ueq, Uanis(C49) \\sim Ueq, Uanis(C48)
\\sim Ueq: with sigma of 0.1 and sigma for terminal atoms of 0.2
Uanis(C47) \\sim Ueq, Uanis(C48) \\sim Ueq, Uanis(C50) \\sim Ueq, Uanis(C49)
\\sim Ueq: with sigma of 0.02 and sigma for terminal atoms of 0.04
Uanis(C36) \\sim Ueq, Uanis(C37) \\sim Ueq, Uanis(C39) \\sim Ueq, Uanis(C38)
\\sim Ueq: with sigma of 0.02 and sigma for terminal atoms of 0.04
Uanis(C56) \\sim Ueq, Uanis(C54) \\sim Ueq, Uanis(C57) \\sim Ueq, Uanis(C55)
\\sim Ueq: with sigma of 0.1 and sigma for terminal atoms of 0.2
Uanis(C56) \\sim Ueq, Uanis(C57) \\sim Ueq, Uanis(C54) \\sim Ueq, Uanis(C55)
\\sim Ueq: with sigma of 0.01 and sigma for terminal atoms of 0.02
Uanis(C36) \\sim Ueq, Uanis(C37) \\sim Ueq, Uanis(C38) \\sim Ueq, Uanis(C39)
\\sim Ueq: with sigma of 0.01 and sigma for terminal atoms of 0.02
Uanis(C50) = Uanis(C48) = Uanis(C49) = Uanis(C47)
5.a Aromatic/amide H refined with riding coordinates:
 C30(H30), C19(H19), C2(H2), C5(H5), C14(H14), C17(H17), C16(H16), C7(H7),
 C24(H24), C21(H21), C41(H41), C3(H3), C22(H22), C15(H15), C9(H9), C4(H4),
 C12(H12), C23(H23), C11(H11), C10(H10), C52(H52)
5.b Idealised Me refined as rotating group:
 C35(H35A,H35B,H35C), C25(H25A,H25B,H25C), C33(H33A,H33B,H33C), C34(H34A,H34B,
 H34C), C26(H26A,H26B,H26C), C27(H27A,H27B,H27C), C57(H57A,H57B,H57C), C55(H55A,
 H55B,H55C), C44(H44A,H44B,H44C), C46(H46A,H46B,H46C), C45(H45A,H45B,H45C),
 C39(H39A,H39B,H39C), C56(H56A,H56B,H56C), C36(H36A,H36B,H36C), C38(H38A,H38B,
 H38C), C47(H47A,H47B,H47C), C49(H49A,H49B,H49C), C48(H48A,H48B,H48C)
;
_olex2_submission_special_instructions 'No special instructions were received'

loop_
_space_group_symop_operation_xyz
'x, y, z'
'-x+1/2, y+1/2, -z+1/2'
'-x, -y, -z'
'x-1/2, -y-1/2, z-1/2'

loop_
_atom_site_label
_atom_site_type_symbol
_atom_site_fract_x
_atom_site_fract_y
_atom_site_fract_z
_atom_site_U_iso_or_equiv
_atom_site_adp_type
_atom_site_occupancy
_atom_site_site_symmetry_order
_atom_site_calc_flag
_atom_site_refinement_flags_posn
_atom_site_refinement_flags_adp
_atom_site_refinement_flags_occupancy
_atom_site_disorder_assembly
_atom_site_disorder_group
Dy2 Dy 0.57159(3) 0.57530(2) 0.71720(2) 0.02862(9) Uani 1 1 d . . . . .
Dy1 Dy 0.76882(3) 0.64847(2) 0.65570(2) 0.03249(10) Uani 1 1 d . . . . .
O1 O 0.6056(3) 0.63905(12) 0.7132(3) 0.0300(10) Uani 1 1 d . . . . .
O6 O 0.7253(4) 0.58417(12) 0.6520(3) 0.0313(10) Uani 1 1 d . . . . .
O8 O 0.5118(4) 0.57727(14) 0.8655(3) 0.0347(11) Uani 1 1 d . . . . .
O5 O 0.7858(4) 0.66450(16) 0.8185(4) 0.0402(12) Uani 1 1 d . . . . .
O7 O 0.6906(4) 0.54919(15) 0.8290(4) 0.0391(12) Uani 1 1 d . . . . .
O10 O 0.3977(4) 0.60093(15) 0.6566(4) 0.0422(13) Uani 1 1 d . . . . .
O9 O 0.4889(5) 0.58053(15) 0.5482(4) 0.0450(13) Uani 1 1 d . . . . .
O4 O 0.9382(4) 0.63734(16) 0.7252(4) 0.0485(14) Uani 1 1 d . . . . .
O3 O 0.6687(5) 0.66117(16) 0.5126(4) 0.0543(16) Uani 1 1 d . . . . .
N2 N 0.6274(5) 0.51700(16) 0.6369(4) 0.0341(13) Uani 1 1 d . . . . .
O2 O 0.8607(6) 0.63250(16) 0.5246(4) 0.0594(18) Uani 1 1 d . . . . .
N4 N 0.6760(5) 0.70981(17) 0.6768(4) 0.0361(14) Uani 1 1 d . . . . .
C30 C 0.6384(5) 0.5523(2) 0.9847(5) 0.0328(15) Uani 1 1 d . . . . .
H30 H 0.656084 0.546832 1.052550 0.039 Uiso 1 1 calc R . . . .
N0AA N 0.4404(5) 0.52043(17) 0.6937(4) 0.0368(14) Uani 1 1 d . . . . .
N5 N 0.4042(6) 0.59351(18) 0.5672(5) 0.0490(18) Uani 1 1 d . . . . .
C29 C 0.5426(6) 0.56800(18) 0.9544(5) 0.0314(15) Uani 1 1 d . . . . .
N3 N 0.8594(6) 0.70957(17) 0.6136(5) 0.0444(16) Uani 1 1 d . . . . .
O11 O 0.3330(6) 0.5986(2) 0.5030(5) 0.078(2) Uani 1 1 d . . . . .
C1 C 0.5523(5) 0.66931(19) 0.7391(5) 0.0305(15) Uani 1 1 d . . . . .
C19 C 0.5681(6) 0.4889(2) 0.6172(5) 0.0393(18) Uani 1 1 d . . . . .
H19 H 0.591471 0.467133 0.585859 0.047 Uiso 1 1 calc R . . . .
C13 C 0.7787(6) 0.55297(19) 0.6329(5) 0.0322(15) Uani 1 1 d . . . . .
C31 C 0.7097(6) 0.5443(2) 0.9203(5) 0.0374(17) Uani 1 1 d . . . . .
C6 C 0.5854(6) 0.7064(2) 0.7186(5) 0.0392(17) Uani 1 1 d . . . . .
C18 C 0.7287(6) 0.5175(2) 0.6198(5) 0.0373(17) Uani 1 1 d . . . . .
C20 C 0.4650(6) 0.4898(2) 0.6422(5) 0.0368(17) Uani 1 1 d . . . . .
C2 C 0.4668(6) 0.6655(2) 0.7859(6) 0.0411(18) Uani 1 1 d . . . . .
H2 H 0.445229 0.640811 0.801931 0.049 Uiso 1 1 calc R . . . .
C8 C 0.8104(7) 0.7429(2) 0.6148(6) 0.0433(19) Uani 1 1 d . . . . .
C5 C 0.5276(7) 0.7376(2) 0.7446(6) 0.047(2) Uani 1 1 d . . . . .
H5 H 0.548846 0.762580 0.730767 0.057 Uiso 1 1 calc R . . . .
C14 C 0.8824(6) 0.5546(2) 0.6228(6) 0.0445(19) Uani 1 1 d . . . . .
H14 H 0.916942 0.578283 0.631097 0.053 Uiso 1 1 calc R . . . .
C28 C 0.4698(6) 0.5767(2) 1.0298(5) 0.0399(17) Uani 1 1 d . . . . .
C17 C 0.7841(7) 0.4855(2) 0.5973(6) 0.048(2) Uani 1 1 d . . . . .
H17 H 0.750710 0.461619 0.589103 0.057 Uiso 1 1 calc R . . . .
C16 C 0.8859(8) 0.4879(2) 0.5868(7) 0.059(3) Uani 1 1 d . . . . .
H16 H 0.921824 0.466010 0.569976 0.071 Uiso 1 1 calc R . . . .
C42 C 0.9922(6) 0.6459(3) 0.8067(8) 0.0540(18) Uani 1 1 d . U . . .
C7 C 0.7122(7) 0.7415(2) 0.6527(6) 0.0448(19) Uani 1 1 d . . . . .
H7 H 0.675288 0.764226 0.659356 0.054 Uiso 1 1 calc R . . . .
C24 C 0.3457(7) 0.5225(2) 0.7168(6) 0.0437(19) Uani 1 1 d . . . . .
H24 H 0.327624 0.543725 0.753525 0.052 Uiso 1 1 calc R . . . .
C40 C 0.8557(6) 0.6715(3) 0.8880(6) 0.0514(18) Uani 1 1 d . U . . .
C21 C 0.3940(7) 0.4614(2) 0.6132(5) 0.045(2) Uani 1 1 d . . . . .
H21 H 0.412892 0.439903 0.577778 0.054 Uiso 1 1 calc R . . . .
C41 C 0.9574(6) 0.6635(3) 0.8837(7) 0.0532(19) Uani 1 1 d . U . . .
H41 H 1.005455 0.670776 0.937881 0.064 Uiso 1 1 calc R . . . .
C3 C 0.4121(6) 0.6965(2) 0.8100(7) 0.049(2) Uani 1 1 d . . . . .
H3 H 0.353045 0.692876 0.841431 0.059 Uiso 1 1 calc R . . . .
C22 C 0.2967(7) 0.4647(3) 0.6360(6) 0.055(2) Uani 1 1 d . . . . .
H22 H 0.246861 0.446107 0.614640 0.066 Uiso 1 1 calc R . . . .
C32 C 0.8176(6) 0.5301(3) 0.9574(6) 0.049(2) Uani 1 1 d . . . . .
C15 C 0.9354(7) 0.5226(2) 0.6009(7) 0.051(2) Uani 1 1 d . . . . .
H15 H 1.005953 0.524387 0.595607 0.062 Uiso 1 1 calc R . . . .
C9 C 0.8506(8) 0.7762(2) 0.5838(7) 0.058(2) Uani 1 1 d . . . . .
H9 H 0.814109 0.799365 0.585387 0.069 Uiso 1 1 calc R . . . .
C4 C 0.4425(7) 0.7329(2) 0.7889(7) 0.056(2) Uani 1 1 d . . . . .
H4 H 0.404375 0.754326 0.805093 0.067 Uiso 1 1 calc R . . . .
C12 C 0.9538(6) 0.7114(3) 0.5825(6) 0.050(2) Uani 1 1 d . . . . .
H12 H 0.992672 0.688690 0.585062 0.060 Uiso 1 1 calc R . . . .
C23 C 0.2730(7) 0.4951(3) 0.6898(6) 0.052(2) Uani 1 1 d . . . . .
H23 H 0.206817 0.497414 0.708616 0.063 Uiso 1 1 calc R . . . .
C35 C 0.8396(7) 0.4958(3) 0.8971(7) 0.071(3) Uani 1 1 d . . . . .
H35A H 0.790582 0.475713 0.905775 0.107 Uiso 1 1 calc GR . . . .
H35B H 0.908633 0.486697 0.918999 0.107 Uiso 1 1 calc GR . . . .
H35C H 0.833986 0.502920 0.827475 0.107 Uiso 1 1 calc GR . . . .
C11 C 0.9950(8) 0.7426(3) 0.5491(7) 0.062(3) Uani 1 1 d . . . . .
H11 H 1.058805 0.741643 0.524679 0.074 Uiso 1 1 calc R . . . .
C10 C 0.9436(8) 0.7756(3) 0.5508(7) 0.063(3) Uani 1 1 d . . . . .
H10 H 0.971958 0.798401 0.529164 0.076 Uiso 1 1 calc R . . . .
C43 C 1.1080(7) 0.6348(3) 0.8105(9) 0.070(2) Uani 1 1 d . U . . .
C25 C 0.3639(7) 0.5652(4) 0.9839(8) 0.073(3) Uani 1 1 d . . . . .
H25A H 0.344790 0.579800 0.923539 0.110 Uiso 1 1 calc GR . . . .
H25B H 0.315209 0.570213 1.030372 0.110 Uiso 1 1 calc GR . . . .
H25C H 0.363287 0.538013 0.968127 0.110 Uiso 1 1 calc GR . . . .
C52 C 0.7711(10) 0.6556(3) 0.3837(8) 0.077(2) Uani 1 1 d . U . . .
H52 H 0.772828 0.660556 0.315767 0.093 Uiso 1 1 calc R . . . .
C33 C 0.8338(7) 0.5204(3) 1.0669(6) 0.060(2) Uani 1 1 d . . . . .
H33A H 0.814635 0.542242 1.104883 0.089 Uiso 1 1 calc GR . . . .
H33B H 0.905492 0.514248 1.086954 0.089 Uiso 1 1 calc GR . . . .
H33C H 0.791528 0.498528 1.079117 0.089 Uiso 1 1 calc GR . . . .
C51 C 0.6835(11) 0.6659(4) 0.4225(9) 0.088(3) Uani 1 1 d . U . . .
C34 C 0.8897(9) 0.5616(4) 0.9340(10) 0.094(4) Uani 1 1 d . . . . .
H34A H 0.879873 0.566629 0.863148 0.141 Uiso 1 1 calc GR . . . .
H34B H 0.960101 0.553632 0.954307 0.141 Uiso 1 1 calc GR . . . .
H34C H 0.875512 0.584703 0.969624 0.141 Uiso 1 1 calc GR . . . .
C53 C 0.8562(9) 0.6388(3) 0.4352(7) 0.067(2) Uani 1 1 d . U . . .
C37 C 0.8193(9) 0.6899(4) 0.9785(8) 0.075(2) Uani 1 1 d . U . . .
C54 C 0.9492(10) 0.6282(3) 0.3815(8) 0.076(2) Uani 1 1 d . U . . .
C26 C 0.4694(10) 0.6195(3) 1.0442(9) 0.080(3) Uani 1 1 d . . . . .
H26A H 0.533706 0.627362 1.082100 0.121 Uiso 1 1 calc GR . . . .
H26B H 0.412797 0.626549 1.079902 0.121 Uiso 1 1 calc GR . . . .
H26C H 0.461487 0.632046 0.979927 0.121 Uiso 1 1 calc GR . . . .
C27 C 0.4921(9) 0.5550(4) 1.1248(7) 0.087(4) Uani 1 1 d . . . . .
H27A H 0.498570 0.527884 1.110419 0.130 Uiso 1 1 calc GR . . . .
H27B H 0.436417 0.558677 1.164420 0.130 Uiso 1 1 calc GR . . . .
H27C H 0.555730 0.564192 1.161347 0.130 Uiso 1 1 calc GR . . . .
C57 C 1.0404(10) 0.6157(4) 0.4572(9) 0.093(3) Uani 1 1 d . U . . .
H57A H 1.060141 0.636597 0.502782 0.139 Uiso 1 1 calc GR . . . .
H57B H 1.097905 0.608811 0.422527 0.139 Uiso 1 1 calc GR . . . .
H57C H 1.020612 0.593646 0.494194 0.139 Uiso 1 1 calc GR . . . .
C55 C 0.9811(11) 0.6636(3) 0.3284(9) 0.087(3) Uani 1 1 d . U . . .
H55A H 0.925131 0.671614 0.278921 0.131 Uiso 1 1 calc GR . . . .
H55B H 1.040964 0.657750 0.296104 0.131 Uiso 1 1 calc GR . . . .
H55C H 0.997465 0.684092 0.376156 0.131 Uiso 1 1 calc GR . . . .
C44 C 1.1118(9) 0.5915(4) 0.8032(12) 0.104(4) Uani 1 1 d . U . . .
H44A H 1.070026 0.580309 0.849708 0.155 Uiso 1 1 calc GR . . . .
H44B H 1.182233 0.582884 0.819045 0.155 Uiso 1 1 calc GR . . . .
H44C H 1.085532 0.583649 0.736177 0.155 Uiso 1 1 calc GR . . . .
C46 C 1.1698(9) 0.6475(4) 0.9068(10) 0.089(3) Uani 1 1 d . U . . .
H46A H 1.161674 0.674930 0.915075 0.133 Uiso 1 1 calc GR . . . .
H46B H 1.241819 0.641634 0.905118 0.133 Uiso 1 1 calc GR . . . .
H46C H 1.145670 0.634109 0.962007 0.133 Uiso 1 1 calc GR . . . .
C50 C 0.5986(14) 0.6855(5) 0.3601(13) 0.141(3) Uani 1 1 d D U . . .
C45 C 1.1491(9) 0.6536(5) 0.7258(10) 0.104(4) Uani 1 1 d . U . . .
H45A H 1.106972 0.646770 0.664341 0.157 Uiso 1 1 calc GR . . . .
H45B H 1.219145 0.645186 0.723349 0.157 Uiso 1 1 calc GR . . . .
H45C H 1.148098 0.681244 0.734477 0.157 Uiso 1 1 calc GR . . . .
C39 C 0.7776(13) 0.7296(5) 0.9444(11) 0.119(4) Uani 1 1 d . U . . .
H39A H 0.826852 0.742486 0.908343 0.178 Uiso 1 1 calc GR . . . .
H39B H 0.766511 0.744799 1.002015 0.178 Uiso 1 1 calc GR . . . .
H39C H 0.713081 0.726631 0.901438 0.178 Uiso 1 1 calc GR . . . .
C56 C 0.9206(12) 0.5977(4) 0.3119(11) 0.110(4) Uani 1 1 d . U . . .
H56A H 0.907075 0.574558 0.347805 0.165 Uiso 1 1 calc GR . . . .
H56B H 0.976202 0.592958 0.272794 0.165 Uiso 1 1 calc GR . . . .
H56C H 0.859316 0.604963 0.268192 0.165 Uiso 1 1 calc GR . . . .
C36 C 0.7322(12) 0.6688(5) 1.0059(10) 0.124(4) Uani 1 1 d . U . . .
H36A H 0.682226 0.665057 0.947542 0.187 Uiso 1 1 calc GR . . . .
H36B H 0.701000 0.683245 1.055329 0.187 Uiso 1 1 calc GR . . . .
H36C H 0.754984 0.644109 1.033145 0.187 Uiso 1 1 calc GR . . . .
C38 C 0.9020(10) 0.6996(4) 1.0600(9) 0.102(4) Uani 1 1 d . U . . .
H38A H 0.939949 0.676536 1.081516 0.153 Uiso 1 1 calc GR . . . .
H38B H 0.871883 0.710396 1.115403 0.153 Uiso 1 1 calc GR . . . .
H38C H 0.948247 0.718131 1.036240 0.153 Uiso 1 1 calc GR . . . .
C47 C 0.5745(14) 0.7235(5) 0.4018(12) 0.141(3) Uani 1 1 d D U . . .
H47A H 0.552168 0.719970 0.466571 0.211 Uiso 1 1 calc GR . . . .
H47B H 0.520199 0.735840 0.357593 0.211 Uiso 1 1 calc GR . . . .
H47C H 0.635399 0.739565 0.408271 0.211 Uiso 1 1 calc GR . . . .
C49 C 0.6170(14) 0.6965(5) 0.2557(12) 0.141(3) Uani 1 1 d . U . . .
H49A H 0.675598 0.713574 0.258986 0.211 Uiso 1 1 calc GR . . . .
H49B H 0.556610 0.709303 0.222390 0.211 Uiso 1 1 calc GR . . . .
H49C H 0.630513 0.673539 0.219053 0.211 Uiso 1 1 calc GR . . . .
C48 C 0.5055(13) 0.6626(5) 0.3590(13) 0.141(3) Uani 1 1 d D U . . .
H48A H 0.523696 0.635755 0.367296 0.211 Uiso 1 1 calc GR . . . .
H48B H 0.462229 0.666215 0.296191 0.211 Uiso 1 1 calc GR . . . .
H48C H 0.468612 0.670727 0.412982 0.211 Uiso 1 1 calc GR . . . .

loop_
_atom_site_aniso_label
_atom_site_aniso_U_11
_atom_site_aniso_U_22
_atom_site_aniso_U_33
_atom_site_aniso_U_23
_atom_site_aniso_U_13
_atom_site_aniso_U_12
Dy2 0.03496(18) 0.02452(16) 0.02587(16) -0.00168(12) 0.00187(12) 0.00623(13)
Dy1 0.0437(2) 0.02530(17) 0.02977(17) 0.00323(13) 0.00987(14) 0.00602(14)
O1 0.031(3) 0.023(2) 0.035(3) -0.0049(19) 0.003(2) 0.0059(19)
O6 0.039(3) 0.024(2) 0.033(2) 0.0000(19) 0.014(2) 0.009(2)
O8 0.037(3) 0.041(3) 0.025(2) -0.004(2) 0.000(2) 0.010(2)
O5 0.029(3) 0.057(3) 0.033(3) -0.002(2) 0.000(2) 0.001(2)
O7 0.025(3) 0.053(3) 0.039(3) 0.010(2) 0.002(2) 0.009(2)
O10 0.040(3) 0.039(3) 0.044(3) -0.010(2) -0.007(2) 0.009(2)
O9 0.061(4) 0.038(3) 0.034(3) -0.004(2) -0.002(3) 0.017(3)
O4 0.045(3) 0.042(3) 0.063(4) 0.010(3) 0.025(3) 0.005(3)
O3 0.082(5) 0.046(3) 0.032(3) 0.000(2) -0.007(3) 0.010(3)
N2 0.046(4) 0.025(3) 0.030(3) 0.000(2) 0.002(3) 0.007(3)
O2 0.101(5) 0.036(3) 0.050(4) 0.009(3) 0.041(3) 0.007(3)
N4 0.045(4) 0.030(3) 0.032(3) 0.001(2) 0.003(3) 0.003(3)
C30 0.034(4) 0.037(4) 0.026(3) 0.007(3) -0.002(3) 0.001(3)
N0AA 0.042(4) 0.034(3) 0.034(3) -0.003(3) 0.000(3) 0.003(3)
N5 0.065(5) 0.032(3) 0.045(4) -0.007(3) -0.013(4) 0.008(3)
C29 0.040(4) 0.022(3) 0.033(4) 0.000(3) 0.006(3) -0.001(3)
N3 0.067(5) 0.027(3) 0.040(4) 0.006(3) 0.009(3) -0.002(3)
O11 0.077(5) 0.069(5) 0.074(5) -0.011(4) -0.045(4) 0.019(4)
C1 0.032(4) 0.031(4) 0.027(3) -0.004(3) -0.002(3) 0.001(3)
C19 0.059(5) 0.028(4) 0.031(4) -0.003(3) 0.006(3) 0.006(3)
C13 0.042(4) 0.031(4) 0.027(3) 0.002(3) 0.015(3) 0.012(3)
C31 0.036(4) 0.036(4) 0.038(4) 0.012(3) -0.001(3) 0.002(3)
C6 0.053(5) 0.025(4) 0.036(4) -0.004(3) -0.003(3) 0.003(3)
C18 0.047(5) 0.035(4) 0.029(4) 0.004(3) 0.004(3) 0.016(3)
C20 0.055(5) 0.027(4) 0.026(3) 0.003(3) -0.002(3) 0.000(3)
C2 0.043(4) 0.034(4) 0.046(4) -0.013(3) 0.005(4) 0.005(3)
C8 0.058(5) 0.034(4) 0.039(4) 0.002(3) 0.008(4) 0.000(4)
C5 0.050(5) 0.031(4) 0.062(5) -0.005(4) 0.012(4) 0.009(4)
C14 0.050(5) 0.030(4) 0.058(5) 0.003(4) 0.024(4) 0.008(3)
C28 0.046(4) 0.039(4) 0.037(4) 0.007(3) 0.014(3) 0.009(3)
C17 0.060(5) 0.031(4) 0.056(5) -0.002(4) 0.021(4) 0.014(4)
C16 0.070(6) 0.038(5) 0.075(6) 0.003(4) 0.036(5) 0.021(4)
C42 0.036(4) 0.051(4) 0.074(5) 0.013(4) 0.002(3) -0.008(3)
C7 0.053(5) 0.027(4) 0.054(5) 0.000(3) 0.005(4) 0.003(3)
C24 0.055(5) 0.038(4) 0.037(4) 0.004(3) 0.002(4) 0.004(4)
C40 0.040(4) 0.067(5) 0.046(4) 0.001(3) -0.001(3) -0.012(3)
C21 0.068(6) 0.037(4) 0.032(4) -0.006(3) 0.010(4) -0.005(4)
C41 0.035(4) 0.062(5) 0.060(4) 0.006(4) -0.002(3) -0.008(3)
C3 0.032(4) 0.045(5) 0.072(6) -0.019(4) 0.010(4) 0.003(3)
C22 0.060(6) 0.061(6) 0.045(5) -0.005(4) 0.009(4) -0.018(5)
C32 0.034(4) 0.064(6) 0.048(5) 0.021(4) 0.002(4) 0.001(4)
C15 0.046(5) 0.046(5) 0.067(6) 0.006(4) 0.028(4) 0.012(4)
C9 0.075(7) 0.034(4) 0.065(6) 0.008(4) 0.011(5) -0.006(4)
C4 0.057(6) 0.036(4) 0.074(6) -0.015(4) 0.006(5) 0.015(4)
C12 0.038(4) 0.066(6) 0.052(5) 0.016(4) 0.028(4) 0.014(4)
C23 0.052(5) 0.061(6) 0.046(5) 0.003(4) 0.013(4) -0.010(4)
C35 0.049(6) 0.107(9) 0.059(6) 0.030(6) 0.012(5) 0.046(6)
C11 0.080(7) 0.050(5) 0.061(6) 0.008(4) 0.029(5) -0.012(5)
C10 0.085(7) 0.049(5) 0.055(6) 0.009(4) 0.010(5) -0.027(5)
C43 0.042(4) 0.071(5) 0.098(6) 0.003(5) 0.008(4) -0.001(4)
C25 0.048(6) 0.105(9) 0.070(7) -0.009(6) 0.021(5) -0.004(6)
C52 0.110(6) 0.079(6) 0.047(5) -0.005(4) 0.022(4) 0.014(5)
C33 0.046(5) 0.079(7) 0.051(5) 0.016(5) -0.005(4) 0.015(5)
C51 0.109(6) 0.090(6) 0.062(5) 0.007(5) 0.003(5) 0.026(5)
C34 0.057(7) 0.101(9) 0.114(10) 0.035(8) -0.029(7) -0.032(6)
C53 0.102(5) 0.047(4) 0.056(5) 0.005(4) 0.027(4) 0.007(4)
C37 0.064(5) 0.106(5) 0.055(4) -0.021(4) 0.007(4) -0.015(4)
C54 0.104(5) 0.064(4) 0.067(5) -0.002(4) 0.039(4) 0.003(4)
C26 0.111(10) 0.060(6) 0.079(7) -0.023(6) 0.045(7) 0.004(6)
C27 0.088(8) 0.130(10) 0.050(6) 0.038(6) 0.039(6) 0.058(8)
C57 0.109(7) 0.086(7) 0.093(7) 0.014(6) 0.051(5) 0.033(6)
C55 0.115(8) 0.074(6) 0.080(7) 0.009(5) 0.037(6) 0.000(6)
C44 0.053(6) 0.082(6) 0.171(12) -0.021(7) -0.002(7) 0.016(5)
C46 0.057(6) 0.095(8) 0.107(7) 0.008(6) -0.019(6) -0.001(6)
C50 0.136(5) 0.151(5) 0.126(5) 0.037(5) -0.021(5) 0.038(5)
C45 0.056(6) 0.155(10) 0.108(8) 0.017(8) 0.033(6) 0.005(7)
C39 0.131(10) 0.126(7) 0.097(8) -0.039(6) 0.006(7) 0.025(7)
C56 0.115(9) 0.094(7) 0.134(9) -0.042(7) 0.065(7) -0.022(7)
C36 0.109(8) 0.190(10) 0.085(8) -0.045(7) 0.053(6) -0.056(8)
C38 0.097(7) 0.141(10) 0.066(6) -0.032(6) -0.002(5) -0.009(7)
C47 0.136(5) 0.151(5) 0.126(5) 0.037(5) -0.021(5) 0.038(5)
C49 0.136(5) 0.151(5) 0.126(5) 0.037(5) -0.021(5) 0.038(5)
C48 0.136(5) 0.151(5) 0.126(5) 0.037(5) -0.021(5) 0.038(5)

loop_
_atom_type_symbol
_atom_type_description
_atom_type_scat_dispersion_real
_atom_type_scat_dispersion_imag
_atom_type_scat_source
C C 0.0033 0.0016 'International Tables Vol C Tables 4.2.6.8 and 6.1.1.4'
H H 0.0000 0.0000 'International Tables Vol C Tables 4.2.6.8 and 6.1.1.4'
Dy Dy -0.1892 4.4098 'International Tables Vol C Tables 4.2.6.8 and 6.1.1.4'
N N 0.0061 0.0033 'International Tables Vol C Tables 4.2.6.8 and 6.1.1.4'
O O 0.0106 0.0060 'International Tables Vol C Tables 4.2.6.8 and 6.1.1.4'

loop_
_geom_angle_atom_site_label_1
_geom_angle_atom_site_label_2
_geom_angle_atom_site_label_3
_geom_angle
_geom_angle_site_symmetry_1
_geom_angle_site_symmetry_3
_geom_angle_publ_flag
O1 Dy2 Dy1 36.50(12) . . ?
O1 Dy2 O6 71.20(16) . . ?
O1 Dy2 O10 79.36(17) . . ?
O1 Dy2 O9 88.22(17) . . ?
O1 Dy2 N2 136.68(18) . . ?
O1 Dy2 N0AA 149.10(18) . . ?
O1 Dy2 N5 84.34(17) . . ?
O6 Dy2 Dy1 34.80(11) . . ?
O6 Dy2 O10 129.06(17) . . ?
O6 Dy2 O9 86.25(19) . . ?
O6 Dy2 N2 67.62(18) . . ?
O6 Dy2 N0AA 130.79(18) . . ?
O6 Dy2 N5 108.9(2) . . ?
O8 Dy2 Dy1 120.05(13) . . ?
O8 Dy2 O1 94.80(17) . . ?
O8 Dy2 O6 138.99(17) . . ?
O8 Dy2 O10 82.76(17) . . ?
O8 Dy2 O9 132.88(19) . . ?
O8 Dy2 N2 125.31(18) . . ?
O8 Dy2 N0AA 80.11(19) . . ?
O8 Dy2 N5 107.7(2) . . ?
O7 Dy2 Dy1 89.19(13) . . ?
O7 Dy2 O1 107.09(18) . . ?
O7 Dy2 O6 75.32(17) . . ?
O7 Dy2 O8 72.45(17) . . ?
O7 Dy2 O10 154.72(18) . . ?
O7 Dy2 O9 150.22(18) . . ?
O7 Dy2 N2 75.00(19) . . ?
O7 Dy2 N0AA 100.41(19) . . ?
O7 Dy2 N5 168.57(19) . . ?
O10 Dy2 Dy1 107.94(13) . . ?
O10 Dy2 N0AA 69.77(18) . . ?
O10 Dy2 N5 25.86(19) . . ?
O9 Dy2 Dy1 88.65(14) . . ?
O9 Dy2 O10 51.58(18) . . ?
O9 Dy2 N2 76.42(18) . . ?
O9 Dy2 N0AA 74.09(19) . . ?
O9 Dy2 N5 25.78(19) . . ?
N2 Dy2 Dy1 101.94(15) . . ?
N2 Dy2 O10 117.56(18) . . ?
N2 Dy2 N0AA 64.1(2) . . ?
N2 Dy2 N5 96.51(19) . . ?
N0AA Dy2 Dy1 159.67(13) . . ?
N0AA Dy2 N5 68.65(19) . . ?
N5 Dy2 Dy1 100.20(15) . . ?
O1 Dy1 Dy2 34.29(10) . . ?
O1 Dy1 N4 67.01(18) . . ?
O1 Dy1 N3 130.74(19) . . ?
O6 Dy1 Dy2 35.04(11) . . ?
O6 Dy1 O1 69.23(15) . . ?
O6 Dy1 O4 93.86(18) . . ?
O6 Dy1 O2 84.43(18) . . ?
O6 Dy1 N4 135.24(19) . . ?
O6 Dy1 N3 158.35(19) . . ?
O5 Dy1 Dy2 86.30(13) . . ?
O5 Dy1 O1 72.27(17) . . ?
O5 Dy1 O6 104.69(18) . . ?
O5 Dy1 O4 71.18(19) . . ?
O5 Dy1 O2 143.6(2) . . ?
O5 Dy1 N4 70.40(19) . . ?
O5 Dy1 N3 91.3(2) . . ?
O4 Dy1 Dy2 116.11(13) . . ?
O4 Dy1 O1 133.75(17) . . ?
O4 Dy1 O2 73.1(2) . . ?
O4 Dy1 N4 123.4(2) . . ?
O4 Dy1 N3 77.3(2) . . ?
O3 Dy1 Dy2 89.02(17) . . ?
O3 Dy1 O1 82.0(2) . . ?
O3 Dy1 O6 93.26(19) . . ?
O3 Dy1 O5 140.3(2) . . ?
O3 Dy1 O4 143.5(2) . . ?
O3 Dy1 O2 72.0(2) . . ?
O3 Dy1 N4 72.0(2) . . ?
O3 Dy1 N3 83.1(2) . . ?
O2 Dy1 Dy2 116.05(15) . . ?
O2 Dy1 O1 141.7(2) . . ?
O2 Dy1 N4 126.72(19) . . ?
O2 Dy1 N3 74.1(2) . . ?
N4 Dy1 Dy2 101.13(15) . . ?
N4 Dy1 N3 63.7(2) . . ?
N3 Dy1 Dy2 164.47(16) . . ?
Dy2 O1 Dy1 109.21(17) . . ?
C1 O1 Dy2 130.9(4) . . ?
C1 O1 Dy1 119.8(4) . . ?
Dy1 O6 Dy2 110.16(17) . . ?
C13 O6 Dy2 117.9(4) . . ?
C13 O6 Dy1 131.2(4) . . ?
C29 O8 Dy2 137.7(5) . . ?
C40 O5 Dy1 139.0(5) . . ?
C31 O7 Dy2 140.2(5) . . ?
N5 O10 Dy2 94.1(4) . . ?
N5 O9 Dy2 97.7(4) . . ?
C42 O4 Dy1 135.2(6) . . ?
C51 O3 Dy1 135.4(8) . . ?
C19 N2 Dy2 121.7(5) . . ?
C19 N2 C18 123.9(6) . . ?
C18 N2 Dy2 114.3(4) . . ?
C53 O2 Dy1 138.1(7) . . ?
C6 N4 Dy1 115.6(4) . . ?
C7 N4 Dy1 120.9(5) . . ?
C7 N4 C6 123.5(7) . . ?
C29 C30 H30 118.2 . . ?
C29 C30 C31 123.6(6) . . ?
C31 C30 H30 118.2 . . ?
C20 N0AA Dy2 117.2(5) . . ?
C24 N0AA Dy2 124.5(5) . . ?
C24 N0AA C20 117.6(7) . . ?
O10 N5 Dy2 60.0(4) . . ?
O10 N5 O9 116.4(6) . . ?
O9 N5 Dy2 56.5(3) . . ?
O11 N5 Dy2 175.6(6) . . ?
O11 N5 O10 121.8(8) . . ?
O11 N5 O9 121.9(8) . . ?
O8 C29 C30 123.5(6) . . ?
O8 C29 C28 116.1(6) . . ?
C30 C29 C28 120.3(6) . . ?
C8 N3 Dy1 119.2(6) . . ?
C8 N3 C12 115.1(7) . . ?
C12 N3 Dy1 125.5(5) . . ?
O1 C1 C6 119.3(6) . . ?
O1 C1 C2 122.3(6) . . ?
C2 C1 C6 118.4(7) . . ?
N2 C19 H19 119.7 . . ?
N2 C19 C20 120.6(7) . . ?
C20 C19 H19 119.7 . . ?
O6 C13 C18 119.6(6) . . ?
O6 C13 C14 122.0(7) . . ?
C14 C13 C18 118.4(6) . . ?
O7 C31 C30 122.2(7) . . ?
O7 C31 C32 115.6(7) . . ?
C30 C31 C32 122.1(7) . . ?
N4 C6 C1 117.5(6) . . ?
N4 C6 C5 124.0(7) . . ?
C5 C6 C1 118.4(8) . . ?
N2 C18 C13 115.9(6) . . ?
N2 C18 C17 124.7(7) . . ?
C17 C18 C13 119.2(7) . . ?
N0AA C20 C19 116.0(7) . . ?
N0AA C20 C21 121.4(8) . . ?
C21 C20 C19 122.6(7) . . ?
C1 C2 H2 119.1 . . ?
C3 C2 C1 121.7(8) . . ?
C3 C2 H2 119.1 . . ?
N3 C8 C7 115.3(7) . . ?
N3 C8 C9 122.2(8) . . ?
C9 C8 C7 122.5(8) . . ?
C6 C5 H5 119.1 . . ?
C4 C5 C6 121.9(8) . . ?
C4 C5 H5 119.1 . . ?
C13 C14 H14 119.3 . . ?
C15 C14 C13 121.4(8) . . ?
C15 C14 H14 119.3 . . ?
C25 C28 C29 107.2(7) . . ?
C26 C28 C29 107.4(7) . . ?
C26 C28 C25 107.5(9) . . ?
C27 C28 C29 114.2(7) . . ?
C27 C28 C25 106.8(9) . . ?
C27 C28 C26 113.3(9) . . ?
C18 C17 H17 119.3 . . ?
C16 C17 C18 121.4(8) . . ?
C16 C17 H17 119.3 . . ?
C17 C16 H16 120.3 . . ?
C17 C16 C15 119.4(7) . . ?
C15 C16 H16 120.3 . . ?
O4 C42 C41 125.2(8) . . ?
O4 C42 C43 113.7(9) . . ?
C41 C42 C43 121.0(9) . . ?
N4 C7 C8 120.4(7) . . ?
N4 C7 H7 119.8 . . ?
C8 C7 H7 119.8 . . ?
N0AA C24 H24 118.5 . . ?
N0AA C24 C23 123.0(8) . . ?
C23 C24 H24 118.5 . . ?
O5 C40 C41 123.4(9) . . ?
O5 C40 C37 114.6(8) . . ?
C41 C40 C37 122.1(8) . . ?
C20 C21 H21 120.2 . . ?
C22 C21 C20 119.6(8) . . ?
C22 C21 H21 120.2 . . ?
C42 C41 C40 123.9(9) . . ?
C42 C41 H41 118.0 . . ?
C40 C41 H41 118.0 . . ?
C2 C3 H3 119.7 . . ?
C2 C3 C4 120.5(8) . . ?
C4 C3 H3 119.7 . . ?
C21 C22 H22 120.6 . . ?
C23 C22 C21 118.8(8) . . ?
C23 C22 H22 120.6 . . ?
C35 C32 C31 108.4(7) . . ?
C35 C32 C33 110.2(8) . . ?
C35 C32 C34 107.1(9) . . ?
C33 C32 C31 113.8(7) . . ?
C34 C32 C31 106.1(7) . . ?
C34 C32 C33 110.9(8) . . ?
C14 C15 C16 120.3(8) . . ?
C14 C15 H15 119.9 . . ?
C16 C15 H15 119.9 . . ?
C8 C9 H9 120.3 . . ?
C10 C9 C8 119.4(9) . . ?
C10 C9 H9 120.3 . . ?
C5 C4 C3 119.1(8) . . ?
C5 C4 H4 120.5 . . ?
C3 C4 H4 120.5 . . ?
N3 C12 H12 117.5 . . ?
C11 C12 N3 125.1(9) . . ?
C11 C12 H12 117.5 . . ?
C24 C23 H23 120.2 . . ?
C22 C23 C24 119.5(9) . . ?
C22 C23 H23 120.2 . . ?
C32 C35 H35A 109.5 . . ?
C32 C35 H35B 109.5 . . ?
C32 C35 H35C 109.5 . . ?
H35A C35 H35B 109.5 . . ?
H35A C35 H35C 109.5 . . ?
H35B C35 H35C 109.5 . . ?
C12 C11 H11 120.9 . . ?
C12 C11 C10 118.2(9) . . ?
C10 C11 H11 120.9 . . ?
C9 C10 H10 120.0 . . ?
C11 C10 C9 119.9(9) . . ?
C11 C10 H10 120.0 . . ?
C44 C43 C42 106.5(8) . . ?
C46 C43 C42 111.6(9) . . ?
C46 C43 C44 109.3(10) . . ?
C45 C43 C42 108.3(9) . . ?
C45 C43 C44 111.8(12) . . ?
C45 C43 C46 109.4(10) . . ?
C28 C25 H25A 109.5 . . ?
C28 C25 H25B 109.5 . . ?
C28 C25 H25C 109.5 . . ?
H25A C25 H25B 109.5 . . ?
H25A C25 H25C 109.5 . . ?
H25B C25 H25C 109.5 . . ?
C51 C52 H52 117.1 . . ?
C53 C52 H52 117.1 . . ?
C53 C52 C51 125.8(10) . . ?
C32 C33 H33A 109.5 . . ?
C32 C33 H33B 109.5 . . ?
C32 C33 H33C 109.5 . . ?
H33A C33 H33B 109.5 . . ?
H33A C33 H33C 109.5 . . ?
H33B C33 H33C 109.5 . . ?
O3 C51 C52 125.0(11) . . ?
O3 C51 C50 114.4(13) . . ?
C52 C51 C50 120.6(12) . . ?
C32 C34 H34A 109.5 . . ?
C32 C34 H34B 109.5 . . ?
C32 C34 H34C 109.5 . . ?
H34A C34 H34B 109.5 . . ?
H34A C34 H34C 109.5 . . ?
H34B C34 H34C 109.5 . . ?
O2 C53 C52 120.8(10) . . ?
O2 C53 C54 118.9(10) . . ?
C52 C53 C54 120.3(9) . . ?
C40 C37 C39 105.9(10) . . ?
C36 C37 C40 109.6(10) . . ?
C36 C37 C39 105.7(13) . . ?
C36 C37 C38 116.8(11) . . ?
C38 C37 C40 115.0(10) . . ?
C38 C37 C39 102.5(11) . . ?
C57 C54 C53 110.3(9) . . ?
C55 C54 C53 108.2(9) . . ?
C55 C54 C57 108.1(11) . . ?
C56 C54 C53 109.4(11) . . ?
C56 C54 C57 110.1(11) . . ?
C56 C54 C55 110.7(10) . . ?
C28 C26 H26A 109.5 . . ?
C28 C26 H26B 109.5 . . ?
C28 C26 H26C 109.5 . . ?
H26A C26 H26B 109.5 . . ?
H26A C26 H26C 109.5 . . ?
H26B C26 H26C 109.5 . . ?
C28 C27 H27A 109.5 . . ?
C28 C27 H27B 109.5 . . ?
C28 C27 H27C 109.5 . . ?
H27A C27 H27B 109.5 . . ?
H27A C27 H27C 109.5 . . ?
H27B C27 H27C 109.5 . . ?
C54 C57 H57A 109.5 . . ?
C54 C57 H57B 109.5 . . ?
C54 C57 H57C 109.5 . . ?
H57A C57 H57B 109.5 . . ?
H57A C57 H57C 109.5 . . ?
H57B C57 H57C 109.5 . . ?
C54 C55 H55A 109.5 . . ?
C54 C55 H55B 109.5 . . ?
C54 C55 H55C 109.5 . . ?
H55A C55 H55B 109.5 . . ?
H55A C55 H55C 109.5 . . ?
H55B C55 H55C 109.5 . . ?
C43 C44 H44A 109.5 . . ?
C43 C44 H44B 109.5 . . ?
C43 C44 H44C 109.5 . . ?
H44A C44 H44B 109.5 . . ?
H44A C44 H44C 109.5 . . ?
H44B C44 H44C 109.5 . . ?
C43 C46 H46A 109.5 . . ?
C43 C46 H46B 109.5 . . ?
C43 C46 H46C 109.5 . . ?
H46A C46 H46B 109.5 . . ?
H46A C46 H46C 109.5 . . ?
H46B C46 H46C 109.5 . . ?
C51 C50 C47 112.0(14) . . ?
C51 C50 C49 116.9(15) . . ?
C47 C50 C49 101.4(14) . . ?
C48 C50 C51 108.8(14) . . ?
C48 C50 C47 105.7(17) . . ?
C48 C50 C49 111.3(15) . . ?
C43 C45 H45A 109.5 . . ?
C43 C45 H45B 109.5 . . ?
C43 C45 H45C 109.5 . . ?
H45A C45 H45B 109.5 . . ?
H45A C45 H45C 109.5 . . ?
H45B C45 H45C 109.5 . . ?
C37 C39 H39A 109.5 . . ?
C37 C39 H39B 109.5 . . ?
C37 C39 H39C 109.5 . . ?
H39A C39 H39B 109.5 . . ?
H39A C39 H39C 109.5 . . ?
H39B C39 H39C 109.5 . . ?
C54 C56 H56A 109.5 . . ?
C54 C56 H56B 109.5 . . ?
C54 C56 H56C 109.5 . . ?
H56A C56 H56B 109.5 . . ?
H56A C56 H56C 109.5 . . ?
H56B C56 H56C 109.5 . . ?
C37 C36 H36A 109.5 . . ?
C37 C36 H36B 109.5 . . ?
C37 C36 H36C 109.5 . . ?
H36A C36 H36B 109.5 . . ?
H36A C36 H36C 109.5 . . ?
H36B C36 H36C 109.5 . . ?
C37 C38 H38A 109.5 . . ?
C37 C38 H38B 109.5 . . ?
C37 C38 H38C 109.5 . . ?
H38A C38 H38B 109.5 . . ?
H38A C38 H38C 109.5 . . ?
H38B C38 H38C 109.5 . . ?
C50 C47 H47A 109.5 . . ?
C50 C47 H47B 109.5 . . ?
C50 C47 H47C 109.5 . . ?
H47A C47 H47B 109.5 . . ?
H47A C47 H47C 109.5 . . ?
H47B C47 H47C 109.5 . . ?
C50 C49 H49A 109.5 . . ?
C50 C49 H49B 109.5 . . ?
C50 C49 H49C 109.5 . . ?
H49A C49 H49B 109.5 . . ?
H49A C49 H49C 109.5 . . ?
H49B C49 H49C 109.5 . . ?
C50 C48 H48A 109.5 . . ?
C50 C48 H48B 109.5 . . ?
C50 C48 H48C 109.5 . . ?
H48A C48 H48B 109.5 . . ?
H48A C48 H48C 109.5 . . ?
H48B C48 H48C 109.5 . . ?

loop_
_geom_bond_atom_site_label_1
_geom_bond_atom_site_label_2
_geom_bond_distance
_geom_bond_site_symmetry_2
_geom_bond_publ_flag
Dy2 Dy1 3.8423(6) . ?
Dy2 O1 2.292(4) . ?
Dy2 O6 2.350(5) . ?
Dy2 O8 2.276(5) . ?
Dy2 O7 2.250(5) . ?
Dy2 O10 2.516(5) . ?
Dy2 O9 2.439(5) . ?
Dy2 N2 2.487(6) . ?
Dy2 N0AA 2.593(6) . ?
Dy2 N5 2.897(7) . ?
Dy1 O1 2.420(5) . ?
Dy1 O6 2.336(5) . ?
Dy1 O5 2.285(5) . ?
Dy1 O4 2.357(6) . ?
Dy1 O3 2.267(5) . ?
Dy1 O2 2.366(6) . ?
Dy1 N4 2.522(6) . ?
Dy1 N3 2.566(6) . ?
O1 C1 1.351(8) . ?
O6 C13 1.351(8) . ?
O8 C29 1.276(8) . ?
O5 C40 1.265(9) . ?
O7 C31 1.257(9) . ?
O10 N5 1.267(8) . ?
O9 N5 1.271(9) . ?
O4 C42 1.284(11) . ?
O3 C51 1.287(13) . ?
N2 C19 1.271(10) . ?
N2 C18 1.394(10) . ?
O2 C53 1.239(11) . ?
N4 C6 1.401(10) . ?
N4 C7 1.274(10) . ?
C30 H30 0.9500 . ?
C30 C29 1.397(10) . ?
C30 C31 1.403(10) . ?
N0AA C20 1.354(9) . ?
N0AA C24 1.335(10) . ?
N5 O11 1.219(9) . ?
C29 C28 1.535(10) . ?
N3 C8 1.344(10) . ?
N3 C12 1.374(10) . ?
C1 C6 1.418(10) . ?
C1 C2 1.380(11) . ?
C19 H19 0.9500 . ?
C19 C20 1.452(11) . ?
C13 C18 1.414(11) . ?
C13 C14 1.401(11) . ?
C31 C32 1.540(11) . ?
C6 C5 1.411(10) . ?
C18 C17 1.402(10) . ?
C20 C21 1.396(11) . ?
C2 H2 0.9500 . ?
C2 C3 1.373(10) . ?
C8 C7 1.464(12) . ?
C8 C9 1.377(11) . ?
C5 H5 0.9500 . ?
C5 C4 1.358(13) . ?
C14 H14 0.9500 . ?
C14 C15 1.381(11) . ?
C28 C25 1.519(13) . ?
C28 C26 1.518(12) . ?
C28 C27 1.507(11) . ?
C17 H17 0.9500 . ?
C17 C16 1.379(13) . ?
C16 H16 0.9500 . ?
C16 C15 1.391(13) . ?
C42 C41 1.356(13) . ?
C42 C43 1.579(13) . ?
C7 H7 0.9500 . ?
C24 H24 0.9500 . ?
C24 C23 1.382(12) . ?
C40 C41 1.386(12) . ?
C40 C37 1.531(14) . ?
C21 H21 0.9500 . ?
C21 C22 1.371(13) . ?
C41 H41 0.9500 . ?
C3 H3 0.9500 . ?
C3 C4 1.389(12) . ?
C22 H22 0.9500 . ?
C22 C23 1.358(13) . ?
C32 C35 1.513(14) . ?
C32 C33 1.528(11) . ?
C32 C34 1.524(13) . ?
C15 H15 0.9500 . ?
C9 H9 0.9500 . ?
C9 C10 1.368(14) . ?
C4 H4 0.9500 . ?
C12 H12 0.9500 . ?
C12 C11 1.336(12) . ?
C23 H23 0.9500 . ?
C35 H35A 0.9800 . ?
C35 H35B 0.9800 . ?
C35 H35C 0.9800 . ?
C11 H11 0.9500 . ?
C11 C10 1.348(14) . ?
C10 H10 0.9500 . ?
C43 C44 1.529(16) . ?
C43 C46 1.528(16) . ?
C43 C45 1.499(16) . ?
C25 H25A 0.9800 . ?
C25 H25B 0.9800 . ?
C25 H25C 0.9800 . ?
C52 H52 0.9500 . ?
C52 C51 1.387(17) . ?
C52 C53 1.386(16) . ?
C33 H33A 0.9800 . ?
C33 H33B 0.9800 . ?
C33 H33C 0.9800 . ?
C51 C50 1.492(19) . ?
C34 H34A 0.9800 . ?
C34 H34B 0.9800 . ?
C34 H34C 0.9800 . ?
C53 C54 1.561(15) . ?
C37 C39 1.555(19) . ?
C37 C36 1.461(16) . ?
C37 C38 1.501(15) . ?
C54 C57 1.553(18) . ?
C54 C55 1.531(15) . ?
C54 C56 1.455(16) . ?
C26 H26A 0.9800 . ?
C26 H26B 0.9800 . ?
C26 H26C 0.9800 . ?
C27 H27A 0.9800 . ?
C27 H27B 0.9800 . ?
C27 H27C 0.9800 . ?
C57 H57A 0.9800 . ?
C57 H57B 0.9800 . ?
C57 H57C 0.9800 . ?
C55 H55A 0.9800 . ?
C55 H55B 0.9800 . ?
C55 H55C 0.9800 . ?
C44 H44A 0.9800 . ?
C44 H44B 0.9800 . ?
C44 H44C 0.9800 . ?
C46 H46A 0.9800 . ?
C46 H46B 0.9800 . ?
C46 H46C 0.9800 . ?
C50 C47 1.507(16) . ?
C50 C49 1.53(2) . ?
C50 C48 1.473(16) . ?
C45 H45A 0.9800 . ?
C45 H45B 0.9800 . ?
C45 H45C 0.9800 . ?
C39 H39A 0.9800 . ?
C39 H39B 0.9800 . ?
C39 H39C 0.9800 . ?
C56 H56A 0.9800 . ?
C56 H56B 0.9800 . ?
C56 H56C 0.9800 . ?
C36 H36A 0.9800 . ?
C36 H36B 0.9800 . ?
C36 H36C 0.9800 . ?
C38 H38A 0.9800 . ?
C38 H38B 0.9800 . ?
C38 H38C 0.9800 . ?
C47 H47A 0.9800 . ?
C47 H47B 0.9800 . ?
C47 H47C 0.9800 . ?
C49 H49A 0.9800 . ?
C49 H49B 0.9800 . ?
C49 H49C 0.9800 . ?
C48 H48A 0.9800 . ?
C48 H48B 0.9800 . ?
C48 H48C 0.9800 . ?

loop_
_smtbx_masks_void_nr
_smtbx_masks_void_average_x
_smtbx_masks_void_average_y
_smtbx_masks_void_average_z
_smtbx_masks_void_volume
_smtbx_masks_void_count_electrons
_smtbx_masks_void_content
1 0.277 0.147 0.181 199.0 13.9 ?
2 -0.223 0.353 0.681 199.0 13.8 ?
3 0.223 0.647 0.319 199.0 13.7 ?
4 -0.277 0.853 -0.181 199.0 13.7 ?
5 0.171 0.565 0.599 10.5 0.0 ?
6 0.194 0.893 0.680 13.4 0.0 ?
7 0.306 0.393 0.820 13.4 0.0 ?
8 0.329 0.065 0.901 10.5 0.0 ?
9 0.671 0.935 0.099 10.5 0.0 ?
10 0.694 0.607 0.180 13.4 0.0 ?
11 0.806 0.107 0.320 13.4 0.0 ?
12 0.829 0.435 0.401 10.5 0.0 ?
